data_7718777
loop_
_publ_author_name
'Kinoshita, Kana'
'Yang, Yiming'
'Nagano, Shiho'
'Horiuchi, Shinnosuke'
'Nakao, Yoshihide'
'Omoto, Kenichiro'
'Sakuda, Eri'
'Arikawa, Yasuhiro'
'Umakoshi, Keisuke'

_publ_section_title
;
 Heteropolynuclear PdAg<sub>4</sub> complexes with self-assembled
 <i>trans</i>-chelating {(Ar<sub>2</sub>pz)<sub>3</sub>Ag<sub>2</sub>}
 units.
;
_journal_issue 23
_journal_name_full 'Dalton transactions (Cambridge, England : 2003)'
_journal_page_first 9140
_journal_page_last 9144
_journal_paper_doi 10.1039/d5dt01078k
_journal_volume 54
_journal_year 2025
_chemical_formula_moiety 'C104 H94 Ag4 Cl6 N12 Pd'
_chemical_formula_sum 'C104 H94 Ag4 Cl6 N12 Pd'
_chemical_formula_weight 2262.56
_space_group_crystal_system orthorhombic
_space_group_IT_number 70
_space_group_name_Hall '-F 2uv 2vw'
_space_group_name_H-M_alt 'F d d d :2'
_atom_sites_solution_hydrogens geom
_atom_sites_solution_primary direct
_atom_sites_solution_secondary difmap
_audit_update_record
;
2025-03-15 deposited with the CCDC.	2025-05-19 downloaded from the CCDC.
;
_cell_angle_alpha 90.0000
_cell_angle_beta 90.0000
_cell_angle_gamma 90.0000
_cell_formula_units_Z 8
_cell_length_a 22.207(6)
_cell_length_b 23.351(5)
_cell_length_c 36.8272(10)
_cell_measurement_reflns_used 12187
_cell_measurement_temperature 93
_cell_measurement_theta_max 27.40
_cell_measurement_theta_min 2.10
_cell_volume 19097(7)
_computing_cell_refinement 'CrystalClear-SM Expert 2.1 b46'
_computing_data_collection 'CrystalClear-SM Expert 2.1 b46 (Rigaku, 2016)'
_computing_data_reduction 'CrystalClear-SM Expert 2.1 b46'
_computing_molecular_graphics 'CrystalStructure 4.3'
_computing_publication_material 'CrystalStructure 4.3 (Rigaku, 2019)'
_computing_structure_refinement 'SHELXL Version 2018/3 (Sheldrick, 2008)'
_computing_structure_solution 'SHELXS Version 2013/1 (Sheldrick, 2008)'
_diffrn_ambient_temperature 93
_diffrn_detector_area_resol_mean 7.111
_diffrn_measured_fraction_theta_full 0.999
_diffrn_measured_fraction_theta_max 0.999
_diffrn_measurement_device_type 'Rigaku Saturn724'
_diffrn_measurement_method \w
_diffrn_radiation_type 'Mo K\a'
_diffrn_radiation_wavelength 0.71075
_diffrn_reflns_av_R_equivalents 0.0642
_diffrn_reflns_av_unetI/netI 0.0431
_diffrn_reflns_Laue_measured_fraction_full 0.999
_diffrn_reflns_Laue_measured_fraction_max 0.999
_diffrn_reflns_limit_h_max 28
_diffrn_reflns_limit_h_min -28
_diffrn_reflns_limit_k_max 30
_diffrn_reflns_limit_k_min -28
_diffrn_reflns_limit_l_max 46
_diffrn_reflns_limit_l_min -47
_diffrn_reflns_number 38064
_diffrn_reflns_point_group_measured_fraction_full 0.999
_diffrn_reflns_point_group_measured_fraction_max 0.999
_diffrn_reflns_theta_full 25.242
_diffrn_reflns_theta_max 27.430
_diffrn_reflns_theta_min 2.065
_diffrn_standards_number 0
_exptl_absorpt_coefficient_mu 1.211
_exptl_absorpt_correction_T_max 0.964
_exptl_absorpt_correction_T_min 0.848
_exptl_absorpt_correction_type multi-scan
_exptl_absorpt_process_details 'REQAB (Rigaku, 1998)'
_exptl_crystal_colour colorless
_exptl_crystal_density_diffrn 1.574
_exptl_crystal_density_method 'not measured'
_exptl_crystal_description prism
_exptl_crystal_F_000 9104.00
_exptl_crystal_recrystallization_method 'Re-crystallisation from solvent'
_exptl_crystal_size_max 0.070
_exptl_crystal_size_mid 0.050
_exptl_crystal_size_min 0.030
_refine_diff_density_max 1.61
_refine_diff_density_min -1.80
_refine_ls_extinction_method none
_refine_ls_goodness_of_fit_ref 1.132
_refine_ls_hydrogen_treatment constr
_refine_ls_number_parameters 286
_refine_ls_number_reflns 5439
_refine_ls_number_restraints 0
_refine_ls_R_factor_all 0.0715
_refine_ls_R_factor_gt 0.0619
_refine_ls_shift/su_max 0.001
_refine_ls_structure_factor_coef Fsqd
_refine_ls_weighting_details 'w = 1/[\s^2^(Fo^2^)+(0.0636P)^2^+389.8302P] where P=(Fo^2^+2Fc^2^)/3'
_refine_ls_weighting_scheme calc
_refine_ls_wR_factor_gt 0.1450
_refine_ls_wR_factor_ref 0.1508
_reflns_Friedel_coverage 0.000
_reflns_number_gt 4820
_reflns_number_total 5439
_reflns_threshold_expression F^2^>2.0\s(F^2^)
_cod_data_source_file d5dt01078k2.cif
_cod_data_source_block 2361a
_cod_depositor_comments 'Adding full bibliography for 7718776--7718777.cif.'
_cod_original_sg_symbol_H-M 'F d d d'
_cod_database_code 7718777

loop_
_space_group_symop_operation_xyz
'x, y, z'
'x, -y+1/4, -z+1/4'
'-x+1/4, y, -z+1/4'
'-x+1/4, -y+1/4, z'
'x, y+1/2, z+1/2'
'x, -y+3/4, -z+3/4'
'-x+1/4, y+1/2, -z+3/4'
'-x+1/4, -y+3/4, z+1/2'
'x+1/2, y, z+1/2'
'x+1/2, -y+1/4, -z+3/4'
'-x+3/4, y, -z+3/4'
'-x+3/4, -y+1/4, z+1/2'
'x+1/2, y+1/2, z'
'x+1/2, -y+3/4, -z+1/4'
'-x+3/4, y+1/2, -z+1/4'
'-x+3/4, -y+3/4, z'
'-x, -y, -z'
'-x, y-1/4, z-1/4'
'x-1/4, -y, z-1/4'
'x-1/4, y-1/4, -z'
'-x, -y+1/2, -z+1/2'
'-x, y+1/4, z+1/4'
'x-1/4, -y+1/2, z+1/4'
'x-1/4, y+1/4, -z+1/2'
'-x+1/2, -y, -z+1/2'
'-x+1/2, y-1/4, z+1/4'
'x+1/4, -y, z+1/4'
'x+1/4, y-1/4, -z+1/2'
'-x+1/2, -y+1/2, -z'
'-x+1/2, y+1/4, z-1/4'
'x+1/4, -y+1/2, z-1/4'
'x+1/4, y+1/4, -z'

loop_
_atom_site_label
_atom_site_type_symbol
_atom_site_fract_x
_atom_site_fract_y
_atom_site_fract_z
_atom_site_U_iso_or_equiv
_atom_site_adp_type
_atom_site_occupancy
_atom_site_site_symmetry_order
_atom_site_calc_flag
_atom_site_refinement_flags_posn
_atom_site_refinement_flags_adp
_atom_site_refinement_flags_occupancy
_atom_site_disorder_assembly
_atom_site_disorder_group
Pd1 Pd 0.625000 0.625000 0.625000 0.01396(17) Uani 1 4 d S T P . .
Ag1 Ag 0.65093(2) 0.50003(2) 0.58282(2) 0.01782(13) Uani 1 1 d . . . . .
N11 N 0.68730(18) 0.62314(18) 0.58452(10) 0.0156(8) Uani 1 1 d . . . . .
N12 N 0.67918(19) 0.57870(18) 0.56055(11) 0.0175(8) Uani 1 1 d . . . . .
C13 C 0.7109(2) 0.5901(2) 0.53059(13) 0.0170(10) Uani 1 1 d . . . . .
C14 C 0.7411(2) 0.6416(2) 0.53474(13) 0.0199(10) Uani 1 1 d . . . . .
H14 H 0.767525 0.659196 0.517818 0.024 Uiso 1 1 calc R U . . .
C15 C 0.7247(2) 0.6622(2) 0.56882(13) 0.0175(10) Uani 1 1 d . . . . .
C131 C 0.7088(2) 0.5522(2) 0.49800(13) 0.0189(10) Uani 1 1 d . . . . .
C132 C 0.6539(2) 0.5362(2) 0.48330(14) 0.0230(11) Uani 1 1 d . . . . .
H132 H 0.617498 0.546896 0.495022 0.028 Uiso 1 1 calc R U . . .
C133 C 0.6520(3) 0.5043(3) 0.45136(16) 0.0282(12) Uani 1 1 d . . . . .
H133 H 0.614118 0.493361 0.441648 0.034 Uiso 1 1 calc R U . . .
C134 C 0.7039(3) 0.4884(2) 0.43351(15) 0.0265(12) Uani 1 1 d . . . . .
C135 C 0.7590(3) 0.5052(3) 0.44822(16) 0.0317(13) Uani 1 1 d . . . . .
H135 H 0.795255 0.495011 0.436165 0.038 Uiso 1 1 calc R U . . .
C136 C 0.7617(3) 0.5366(3) 0.48006(15) 0.0270(12) Uani 1 1 d . . . . .
H136 H 0.799700 0.547497 0.489742 0.032 Uiso 1 1 calc R U . . .
C137 C 0.7010(3) 0.4546(3) 0.39868(16) 0.0406(16) Uani 1 1 d . . . . .
H13A H 0.741887 0.447143 0.389903 0.049 Uiso 1 1 calc R U . . .
H13B H 0.680387 0.418132 0.403120 0.049 Uiso 1 1 calc R U . . .
H13C H 0.678719 0.476519 0.380387 0.049 Uiso 1 1 calc R U . . .
C151 C 0.7420(2) 0.7177(2) 0.58469(14) 0.0196(10) Uani 1 1 d . . . . .
C152 C 0.7650(2) 0.7233(2) 0.61990(14) 0.0214(10) Uani 1 1 d . . . . .
H152 H 0.768546 0.690474 0.635020 0.026 Uiso 1 1 calc R U . . .
C153 C 0.7829(2) 0.7771(2) 0.63290(15) 0.0246(11) Uani 1 1 d . . . . .
H153 H 0.798137 0.780349 0.656908 0.029 Uiso 1 1 calc R U . . .
C154 C 0.7786(2) 0.8258(2) 0.61129(16) 0.0250(11) Uani 1 1 d . . . . .
C155 C 0.7578(2) 0.8201(2) 0.57591(16) 0.0265(12) Uani 1 1 d . . . . .
H155 H 0.755763 0.852700 0.560555 0.032 Uiso 1 1 calc R U . . .
C156 C 0.7398(2) 0.7666(2) 0.56278(15) 0.0227(11) Uani 1 1 d . . . . .
H156 H 0.725771 0.763421 0.538488 0.027 Uiso 1 1 calc R U . . .
C157 C 0.7953(3) 0.8846(3) 0.6262(2) 0.0389(15) Uani 1 1 d . . . . .
H15A H 0.809005 0.880793 0.651352 0.047 Uiso 1 1 calc R U . . .
H15B H 0.827571 0.901206 0.611408 0.047 Uiso 1 1 calc R U . . .
H15C H 0.759909 0.909711 0.625358 0.047 Uiso 1 1 calc R U . . .
N21 N 0.63231(19) 0.42039(18) 0.60705(11) 0.0183(8) Uani 1 1 d . . . . .
C22 C 0.6368(2) 0.3653(2) 0.59567(13) 0.0185(10) Uani 1 1 d . . . . .
C23 C 0.625000 0.3297(3) 0.625000 0.0197(14) Uani 1 2 d S T P . .
H23 H 0.624999 0.288979 0.624999 0.024 Uiso 1 2 calc R U P . .
C221 C 0.6505(2) 0.3496(2) 0.55798(14) 0.0190(10) Uani 1 1 d . . . . .
C222 C 0.6415(3) 0.3861(2) 0.52856(15) 0.0253(11) Uani 1 1 d . . . . .
H222 H 0.628030 0.424177 0.532711 0.030 Uiso 1 1 calc R U . . .
C223 C 0.6520(2) 0.3676(3) 0.49303(15) 0.0270(12) Uani 1 1 d . . . . .
H223 H 0.646057 0.393503 0.473476 0.032 Uiso 1 1 calc R U . . .
C224 C 0.6710(3) 0.3122(3) 0.48567(15) 0.0284(12) Uani 1 1 d . . . . .
C225 C 0.6815(3) 0.2757(3) 0.51523(16) 0.0300(13) Uani 1 1 d . . . . .
H225 H 0.695689 0.237934 0.510996 0.036 Uiso 1 1 calc R U . . .
C226 C 0.6714(3) 0.2938(2) 0.55038(15) 0.0256(11) Uani 1 1 d . . . . .
H226 H 0.678816 0.268170 0.569899 0.031 Uiso 1 1 calc R U . . .
C227 C 0.6799(3) 0.2920(3) 0.44696(16) 0.0390(15) Uani 1 1 d . . . . .
H22A H 0.693352 0.251975 0.447055 0.047 Uiso 1 1 calc R U . . .
H22B H 0.641802 0.294988 0.433704 0.047 Uiso 1 1 calc R U . . .
H22C H 0.710420 0.315819 0.435067 0.047 Uiso 1 1 calc R U . . .
C1 C 0.6424(9) 0.0993(10) 0.5096(5) 0.071(5) Uiso 0.5 1 d . . P A -1
H1 H 0.636955 0.056911 0.511535 0.085 Uiso 1 1 calc R U . A -1
Cl1 Cl 0.5808(4) 0.1277(4) 0.4900(3) 0.125(3) Uiso 0.5 1 d . . P A -1
Cl2 Cl 0.7042(3) 0.1138(3) 0.4797(2) 0.0978(19) Uiso 0.5 1 d . . P A -1
Cl3 Cl 0.6532(3) 0.1262(4) 0.5515(2) 0.110(2) Uiso 0.5 1 d . . P A -1

loop_
_atom_site_aniso_label
_atom_site_aniso_U_11
_atom_site_aniso_U_22
_atom_site_aniso_U_33
_atom_site_aniso_U_23
_atom_site_aniso_U_13
_atom_site_aniso_U_12
Pd1 0.0167(3) 0.0156(3) 0.0095(3) 0.000 0.000 0.000
Ag1 0.0228(2) 0.0163(2) 0.0144(2) 0.00089(13) 0.00017(14) -0.00153(14)
N11 0.0177(19) 0.0149(19) 0.0140(19) -0.0016(15) -0.0003(15) 0.0009(16)
N12 0.021(2) 0.018(2) 0.0137(19) -0.0021(16) 0.0017(16) 0.0014(16)
C13 0.016(2) 0.024(3) 0.011(2) 0.0019(18) 0.0018(18) -0.0008(19)
C14 0.023(2) 0.020(2) 0.017(2) 0.0039(19) 0.004(2) -0.0019(19)
C15 0.018(2) 0.020(2) 0.015(2) 0.0015(18) 0.0033(18) -0.0029(19)
C131 0.023(2) 0.024(3) 0.010(2) 0.0016(18) 0.0039(19) -0.003(2)
C132 0.025(3) 0.029(3) 0.015(2) -0.005(2) 0.003(2) 0.001(2)
C133 0.025(3) 0.037(3) 0.023(3) -0.002(2) -0.007(2) -0.002(2)
C134 0.032(3) 0.030(3) 0.018(3) -0.005(2) 0.003(2) 0.000(2)
C135 0.029(3) 0.044(4) 0.023(3) -0.013(2) 0.006(2) 0.000(3)
C136 0.023(3) 0.035(3) 0.023(3) -0.006(2) 0.004(2) 0.001(2)
C137 0.054(4) 0.046(4) 0.022(3) -0.013(3) 0.002(3) -0.002(3)
C151 0.015(2) 0.021(3) 0.022(3) -0.0007(19) 0.0066(19) -0.0015(19)
C152 0.023(2) 0.024(3) 0.018(2) -0.0022(19) 0.004(2) -0.002(2)
C153 0.019(2) 0.030(3) 0.024(3) -0.002(2) -0.001(2) -0.003(2)
C154 0.019(2) 0.019(3) 0.038(3) -0.008(2) 0.006(2) -0.002(2)
C155 0.022(3) 0.019(3) 0.038(3) 0.003(2) 0.006(2) -0.001(2)
C156 0.023(3) 0.022(3) 0.023(3) 0.001(2) 0.001(2) 0.000(2)
C157 0.030(3) 0.024(3) 0.062(4) -0.009(3) 0.006(3) -0.008(2)
N21 0.019(2) 0.020(2) 0.016(2) -0.0005(16) -0.0007(17) -0.0009(17)
C22 0.019(2) 0.020(3) 0.017(2) 0.0004(18) 0.0015(18) -0.0007(19)
C23 0.026(4) 0.014(3) 0.019(3) 0.000 -0.001(3) 0.000
C221 0.020(2) 0.019(2) 0.018(2) 0.0010(19) -0.0003(19) -0.0002(19)
C222 0.031(3) 0.022(3) 0.024(3) -0.001(2) 0.004(2) 0.000(2)
C223 0.031(3) 0.033(3) 0.017(2) 0.001(2) 0.003(2) -0.001(2)
C224 0.031(3) 0.036(3) 0.019(3) -0.006(2) 0.005(2) 0.001(2)
C225 0.038(3) 0.026(3) 0.026(3) -0.005(2) 0.008(2) 0.005(2)
C226 0.032(3) 0.022(3) 0.023(3) 0.001(2) 0.003(2) 0.002(2)
C227 0.050(4) 0.047(4) 0.021(3) -0.002(3) 0.005(3) 0.006(3)

loop_
_atom_type_symbol
_atom_type_description
_atom_type_scat_dispersion_real
_atom_type_scat_dispersion_imag
_atom_type_scat_source
C C 0.0033 0.0016
;
International Tables for Crystallography
(Vol. C, Tables 4.2.6.8 and 6.1.1.4)
;
H H 0.0000 0.0000
;
International Tables for Crystallography
(Vol. C, Table 6.1.1.4)
;
Ag Ag -0.8971 1.1015
;
International Tables for Crystallography
(Vol. C, Tables 4.2.6.8 and 6.1.1.4)
;
N N 0.0061 0.0033
;
International Tables for Crystallography
(Vol. C, Tables 4.2.6.8 and 6.1.1.4)
;
Pd Pd -0.9988 1.0072
;
International Tables for Crystallography
(Vol. C, Tables 4.2.6.8 and 6.1.1.4)
;
Cl Cl 0.1484 0.1585
;
International Tables for Crystallography
(Vol. C, Tables 4.2.6.8 and 6.1.1.4)
;

loop_
_geom_angle_atom_site_label_1
_geom_angle_atom_site_label_2
_geom_angle_atom_site_label_3
_geom_angle
_geom_angle_site_symmetry_1
_geom_angle_site_symmetry_3
_geom_angle_publ_flag
N11 Pd1 N11 177.6(2) 2_566 4_665 ?
N11 Pd1 N11 85.8(2) 2_566 3_656 ?
N11 Pd1 N11 94.3(2) 4_665 3_656 ?
N11 Pd1 N11 94.3(2) 2_566 . ?
N11 Pd1 N11 85.8(2) 4_665 . ?
N11 Pd1 N11 177.5(2) 3_656 . ?
N21 Ag1 N12 173.82(16) . . ?
N21 Ag1 Ag1 62.22(11) . 3_656 ?
N12 Ag1 Ag1 117.93(11) . 3_656 ?
C15 N11 N12 108.2(4) . . ?
C15 N11 Pd1 135.3(3) . . ?
N12 N11 Pd1 113.4(3) . . ?
C13 N12 N11 108.1(4) . . ?
C13 N12 Ag1 130.7(3) . . ?
N11 N12 Ag1 116.6(3) . . ?
N12 C13 C14 109.7(4) . . ?
N12 C13 C131 122.0(4) . . ?
C14 C13 C131 128.2(4) . . ?
C13 C14 C15 105.8(4) . . ?
C13 C14 H14 127.1 . . ?
C15 C14 H14 127.1 . . ?
N11 C15 C14 108.1(4) . . ?
N11 C15 C151 125.4(4) . . ?
C14 C15 C151 126.4(4) . . ?
C132 C131 C136 119.0(5) . . ?
C132 C131 C13 120.2(5) . . ?
C136 C131 C13 120.6(5) . . ?
C131 C132 C133 120.1(5) . . ?
C131 C132 H132 120.0 . . ?
C133 C132 H132 120.0 . . ?
C134 C133 C132 121.5(5) . . ?
C134 C133 H133 119.2 . . ?
C132 C133 H133 119.2 . . ?
C133 C134 C135 118.2(5) . . ?
C133 C134 C137 120.7(6) . . ?
C135 C134 C137 121.1(5) . . ?
C136 C135 C134 121.1(5) . . ?
C136 C135 H135 119.4 . . ?
C134 C135 H135 119.4 . . ?
C135 C136 C131 120.1(5) . . ?
C135 C136 H136 120.0 . . ?
C131 C136 H136 120.0 . . ?
C134 C137 H13A 109.5 . . ?
C134 C137 H13B 109.5 . . ?
H13A C137 H13B 109.5 . . ?
C134 C137 H13C 109.5 . . ?
H13A C137 H13C 109.5 . . ?
H13B C137 H13C 109.5 . . ?
C156 C151 C152 118.1(5) . . ?
C156 C151 C15 118.7(5) . . ?
C152 C151 C15 122.9(5) . . ?
C151 C152 C153 120.2(5) . . ?
C151 C152 H152 119.9 . . ?
C153 C152 H152 119.9 . . ?
C154 C153 C152 121.2(5) . . ?
C154 C153 H153 119.4 . . ?
C152 C153 H153 119.4 . . ?
C155 C154 C153 118.7(5) . . ?
C155 C154 C157 120.3(5) . . ?
C153 C154 C157 121.0(5) . . ?
C154 C155 C156 120.4(5) . . ?
C154 C155 H155 119.8 . . ?
C156 C155 H155 119.8 . . ?
C155 C156 C151 121.3(5) . . ?
C155 C156 H156 119.4 . . ?
C151 C156 H156 119.4 . . ?
C154 C157 H15A 109.5 . . ?
C154 C157 H15B 109.5 . . ?
H15A C157 H15B 109.5 . . ?
C154 C157 H15C 109.5 . . ?
H15A C157 H15C 109.5 . . ?
H15B C157 H15C 109.5 . . ?
C22 N21 N21 108.5(3) . 3_656 ?
C22 N21 Ag1 133.8(3) . . ?
N21 N21 Ag1 117.31(12) 3_656 . ?
N21 C22 C23 108.3(4) . . ?
N21 C22 C221 123.0(4) . . ?
C23 C22 C221 128.6(5) . . ?
C22 C23 C22 106.3(6) 3_656 . ?
C22 C23 H23 126.9 3_656 . ?
C22 C23 H23 126.9 . . ?
C222 C221 C226 117.3(5) . . ?
C222 C221 C22 123.5(5) . . ?
C226 C221 C22 119.2(5) . . ?
C221 C222 C223 120.9(5) . . ?
C221 C222 H222 119.5 . . ?
C223 C222 H222 119.5 . . ?
C224 C223 C222 121.5(5) . . ?
C224 C223 H223 119.3 . . ?
C222 C223 H223 119.3 . . ?
C223 C224 C225 117.7(5) . . ?
C223 C224 C227 120.9(5) . . ?
C225 C224 C227 121.3(5) . . ?
C226 C225 C224 121.0(5) . . ?
C226 C225 H225 119.5 . . ?
C224 C225 H225 119.5 . . ?
C225 C226 C221 121.5(5) . . ?
C225 C226 H226 119.3 . . ?
C221 C226 H226 119.3 . . ?
C224 C227 H22A 109.5 . . ?
C224 C227 H22B 109.5 . . ?
H22A C227 H22B 109.5 . . ?
C224 C227 H22C 109.5 . . ?
H22A C227 H22C 109.5 . . ?
H22B C227 H22C 109.5 . . ?
Cl3 C1 Cl1 111.2(12) . . ?
Cl3 C1 Cl2 112.6(12) . . ?
Cl1 C1 Cl2 106.4(12) . . ?
Cl3 C1 H1 108.8 . . ?
Cl1 C1 H1 108.8 . . ?
Cl2 C1 H1 108.8 . . ?

loop_
_geom_bond_atom_site_label_1
_geom_bond_atom_site_label_2
_geom_bond_distance
_geom_bond_site_symmetry_2
_geom_bond_publ_flag
Pd1 N11 2.034(4) 2_566 ?
Pd1 N11 2.034(4) 4_665 ?
Pd1 N11 2.034(4) 3_656 ?
Pd1 N11 2.034(4) . ?
Ag1 N21 2.104(4) . ?
Ag1 N12 2.107(4) . ?
Ag1 Ag1 3.3134(7) 3_656 ?
N11 C15 1.362(6) . ?
N11 N12 1.374(6) . ?
N12 C13 1.335(6) . ?
C13 C14 1.386(7) . ?
C13 C131 1.492(7) . ?
C14 C15 1.393(7) . ?
C14 H14 0.9500 . ?
C15 C151 1.473(7) . ?
C131 C132 1.385(7) . ?
C131 C136 1.398(7) . ?
C132 C133 1.392(7) . ?
C132 H132 0.9500 . ?
C133 C134 1.378(8) . ?
C133 H133 0.9500 . ?
C134 C135 1.394(8) . ?
C134 C137 1.507(8) . ?
C135 C136 1.384(8) . ?
C135 H135 0.9500 . ?
C136 H136 0.9500 . ?
C137 H13A 0.9800 . ?
C137 H13B 0.9800 . ?
C137 H13C 0.9800 . ?
C151 C156 1.399(7) . ?
C151 C152 1.400(7) . ?
C152 C153 1.402(8) . ?
C152 H152 0.9500 . ?
C153 C154 1.392(8) . ?
C153 H153 0.9500 . ?
C154 C155 1.389(8) . ?
C154 C157 1.524(8) . ?
C155 C156 1.397(8) . ?
C155 H155 0.9500 . ?
C156 H156 0.9500 . ?
C157 H15A 0.9800 . ?
C157 H15B 0.9800 . ?
C157 H15C 0.9800 . ?
N21 C22 1.356(6) . ?
N21 N21 1.362(8) 3_656 ?
C22 C23 1.389(6) . ?
C22 C221 1.468(7) . ?
C23 H23 0.9500 . ?
C221 C222 1.393(7) . ?
C221 C226 1.411(7) . ?
C222 C223 1.398(7) . ?
C222 H222 0.9500 . ?
C223 C224 1.387(8) . ?
C223 H223 0.9500 . ?
C224 C225 1.401(8) . ?
C224 C227 1.515(8) . ?
C225 C226 1.380(8) . ?
C225 H225 0.9500 . ?
C226 H226 0.9500 . ?
C227 H22A 0.9800 . ?
C227 H22B 0.9800 . ?
C227 H22C 0.9800 . ?
C1 Cl3 1.68(2) . ?
C1 Cl1 1.68(2) . ?
C1 Cl2 1.79(2) . ?
C1 H1 1.0000 . ?

loop_
_geom_torsion_atom_site_label_1
_geom_torsion_atom_site_label_2
_geom_torsion_atom_site_label_3
_geom_torsion_atom_site_label_4
_geom_torsion
_geom_torsion_site_symmetry_1
_geom_torsion_site_symmetry_2
_geom_torsion_site_symmetry_3
_geom_torsion_site_symmetry_4
_geom_torsion_publ_flag
C15 N11 N12 C13 -0.1(5) . . . . ?
Pd1 N11 N12 C13 163.4(3) . . . . ?
C15 N11 N12 Ag1 158.5(3) . . . . ?
Pd1 N11 N12 Ag1 -38.0(4) . . . . ?
N11 N12 C13 C14 1.1(6) . . . . ?
Ag1 N12 C13 C14 -153.4(4) . . . . ?
N11 N12 C13 C131 -175.9(4) . . . . ?
Ag1 N12 C13 C131 29.6(7) . . . . ?
N12 C13 C14 C15 -1.6(6) . . . . ?
C131 C13 C14 C15 175.1(5) . . . . ?
N12 N11 C15 C14 -0.9(5) . . . . ?
Pd1 N11 C15 C14 -159.2(4) . . . . ?
N12 N11 C15 C151 176.3(5) . . . . ?
Pd1 N11 C15 C151 18.0(8) . . . . ?
C13 C14 C15 N11 1.6(6) . . . . ?
C13 C14 C15 C151 -175.6(5) . . . . ?
N12 C13 C131 C132 51.1(7) . . . . ?
C14 C13 C131 C132 -125.3(6) . . . . ?
N12 C13 C131 C136 -134.6(5) . . . . ?
C14 C13 C131 C136 49.0(8) . . . . ?
C136 C131 C132 C133 0.8(8) . . . . ?
C13 C131 C132 C133 175.3(5) . . . . ?
C131 C132 C133 C134 -0.5(9) . . . . ?
C132 C133 C134 C135 -0.3(9) . . . . ?
C132 C133 C134 C137 -179.2(6) . . . . ?
C133 C134 C135 C136 0.7(9) . . . . ?
C137 C134 C135 C136 179.6(6) . . . . ?
C134 C135 C136 C131 -0.3(9) . . . . ?
C132 C131 C136 C135 -0.4(8) . . . . ?
C13 C131 C136 C135 -174.8(5) . . . . ?
N11 C15 C151 C156 -133.4(5) . . . . ?
C14 C15 C151 C156 43.3(8) . . . . ?
N11 C15 C151 C152 51.7(7) . . . . ?
C14 C15 C151 C152 -131.6(6) . . . . ?
C156 C151 C152 C153 2.5(7) . . . . ?
C15 C151 C152 C153 177.5(5) . . . . ?
C151 C152 C153 C154 -0.5(8) . . . . ?
C152 C153 C154 C155 -1.8(8) . . . . ?
C152 C153 C154 C157 177.0(5) . . . . ?
C153 C154 C155 C156 1.9(8) . . . . ?
C157 C154 C155 C156 -176.9(5) . . . . ?
C154 C155 C156 C151 0.2(8) . . . . ?
C152 C151 C156 C155 -2.4(8) . . . . ?
C15 C151 C156 C155 -177.6(5) . . . . ?
N21 N21 C22 C23 -0.2(6) 3_656 . . . ?
Ag1 N21 C22 C23 172.8(3) . . . . ?
N21 N21 C22 C221 178.3(5) 3_656 . . . ?
Ag1 N21 C22 C221 -8.7(8) . . . . ?
N21 C22 C23 C22 0.1(2) . . . 3_656 ?
C221 C22 C23 C22 -178.4(6) . . . 3_656 ?
N21 C22 C221 C222 -21.1(8) . . . . ?
C23 C22 C221 C222 157.2(5) . . . . ?
N21 C22 C221 C226 161.7(5) . . . . ?
C23 C22 C221 C226 -20.1(8) . . . . ?
C226 C221 C222 C223 1.0(8) . . . . ?
C22 C221 C222 C223 -176.3(5) . . . . ?
C221 C222 C223 C224 0.8(9) . . . . ?
C222 C223 C224 C225 -2.2(9) . . . . ?
C222 C223 C224 C227 177.6(6) . . . . ?
C223 C224 C225 C226 1.9(9) . . . . ?
C227 C224 C225 C226 -177.9(6) . . . . ?
C224 C225 C226 C221 -0.1(9) . . . . ?
C222 C221 C226 C225 -1.4(8) . . . . ?
C22 C221 C226 C225 176.1(5) . . . . ?
